data_4067779
loop_
_publ_author_name
'Zhang, Wan-Zheng'
'Han, Ying-Feng'
'Lin, Yue-Jian'
'Jin, Guo-Xin'

_publ_section_title
;
 [2+2] Photodimerization in the Solid State Aided by Molecular Templates
 of Rectangular Macrocycles Bearing Oxamidato Ligands
;
_journal_issue 13
_journal_name_full Organometallics
_journal_page_first 2842
_journal_paper_doi 10.1021/om901125r
_journal_volume 29
_journal_year 2010
_chemical_formula_sum 'C96 H100 F12 Ir4 N8 O16 S4'
_chemical_formula_weight 2746.88
_chemical_name_systematic
; 
 ? 
;
_space_group_IT_number 15
_symmetry_cell_setting monoclinic
_symmetry_space_group_name_Hall '-C 2yc'
_symmetry_space_group_name_H-M 'C 1 2/c 1'
_atom_sites_solution_hydrogens geom
_atom_sites_solution_primary direct
_atom_sites_solution_secondary difmap
_audit_creation_method SHELXL-97
_cell_angle_alpha 90.00
_cell_angle_beta 97.747(7)
_cell_angle_gamma 90.00
_cell_formula_units_Z 4
_cell_length_a 43.871(14)
_cell_length_b 15.719(4)
_cell_length_c 16.759(5)
_cell_measurement_reflns_used 969
_cell_measurement_temperature 293(2)
_cell_measurement_theta_max 20.564
_cell_measurement_theta_min 2.592
_cell_volume 11452(6)
_computing_cell_refinement 'Bruker SMART'
_computing_data_collection 'Bruker SMART'
_computing_data_reduction 'Bruker SHELXTL'
_computing_molecular_graphics 'Bruker SHELXTL'
_computing_publication_material 'Bruker SHELXTL'
_computing_structure_refinement 'SHELXL-97 (Sheldrick, 1997)'
_computing_structure_solution 'SHELXS-97 (Sheldrick, 1990)'
_diffrn_ambient_temperature 293(2)
_diffrn_measured_fraction_theta_full 0.993
_diffrn_measured_fraction_theta_max 0.993
_diffrn_measurement_device_type 'CCD area detector'
_diffrn_measurement_method 'phi and omega scans'
_diffrn_radiation_monochromator graphite
_diffrn_radiation_source 'fine-focus sealed tube'
_diffrn_radiation_type MoK\a
_diffrn_radiation_wavelength 0.71073
_diffrn_reflns_av_R_equivalents 0.0568
_diffrn_reflns_av_sigmaI/netI 0.1136
_diffrn_reflns_limit_h_max 54
_diffrn_reflns_limit_h_min -43
_diffrn_reflns_limit_k_max 15
_diffrn_reflns_limit_k_min -19
_diffrn_reflns_limit_l_max 20
_diffrn_reflns_limit_l_min -20
_diffrn_reflns_number 25587
_diffrn_reflns_theta_full 26.01
_diffrn_reflns_theta_max 26.01
_diffrn_reflns_theta_min 1.38
_diffrn_standards_decay_% 2.66
_exptl_absorpt_coefficient_mu 4.785
_exptl_absorpt_correction_T_max 0.6462
_exptl_absorpt_correction_T_min 0.3278
_exptl_absorpt_correction_type multi-scan
_exptl_absorpt_process_details sadabs
_exptl_crystal_colour yellow
_exptl_crystal_density_diffrn 1.593
_exptl_crystal_density_method 'not measured'
_exptl_crystal_description prism
_exptl_crystal_F_000 5360
_exptl_crystal_size_max 0.30
_exptl_crystal_size_mid 0.20
_exptl_crystal_size_min 0.10
_refine_diff_density_max 1.144
_refine_diff_density_min -0.612
_refine_diff_density_rms 0.118
_refine_ls_extinction_method none
_refine_ls_goodness_of_fit_ref 0.812
_refine_ls_hydrogen_treatment constr
_refine_ls_matrix_type full
_refine_ls_number_parameters 606
_refine_ls_number_reflns 11208
_refine_ls_number_restraints 9
_refine_ls_restrained_S_all 0.816
_refine_ls_R_factor_all 0.0904
_refine_ls_R_factor_gt 0.0457
_refine_ls_shift/su_max 0.005
_refine_ls_shift/su_mean 0.000
_refine_ls_structure_factor_coef Fsqd
_refine_ls_weighting_details 'calc w=1/[\s^2^(Fo^2^)+(0.0400P)^2^+0.0000P] where P=(Fo^2^+2Fc^2^)/3'
_refine_ls_weighting_scheme calc
_refine_ls_wR_factor_gt 0.0925
_refine_ls_wR_factor_ref 0.0988
_reflns_number_gt 5653
_reflns_number_total 11208
_reflns_threshold_expression >2sigma(I)
_cod_data_source_file om901125r_si_002.cif
_cod_data_source_block 3a
_cod_depositor_comments
;
The following automatic conversions were performed:

'_symmetry_cell_setting' value 'Monoclinic' changed to 'monoclinic'
according to /home/saulius/struct/CIF-dictionaries/cif_core.dic
dictionary named 'cif_core.dic' version 2.4.1 from 2010-06-29.

Automatic conversion script
Id: cif_fix_values 1715 2011-07-08 13:25:40Z adriana 
;
_cod_original_sg_symbol_H-M C2/c
_cod_database_code 4067779

loop_
_symmetry_equiv_pos_as_xyz
'x, y, z'
'-x, y, -z+1/2'
'x+1/2, y+1/2, z'
'-x+1/2, y+1/2, -z+1/2'
'-x, -y, -z'
'x, -y, z-1/2'
'-x+1/2, -y+1/2, -z'
'x+1/2, -y+1/2, z-1/2'

loop_
_atom_site_label
_atom_site_type_symbol
_atom_site_fract_x
_atom_site_fract_y
_atom_site_fract_z
_atom_site_U_iso_or_equiv
_atom_site_adp_type
_atom_site_occupancy
_atom_site_symmetry_multiplicity
_atom_site_calc_flag
_atom_site_refinement_flags
Ir1 Ir 0.140916(8) 0.04226(2) 0.624267(19) 0.05368(11) Uani 1 1 d .
Ir2 Ir 0.150903(8) 0.37780(2) 0.734034(19) 0.05977(12) Uani 1 1 d .
N1 N 0.13398(14) 0.1695(4) 0.5842(4) 0.0514(17) Uani 1 1 d .
N2 N 0.16157(14) 0.2533(4) 0.7737(4) 0.0513(17) Uani 1 1 d .
N3 N 0.09834(16) 0.0528(4) 0.6710(5) 0.068(2) Uani 1 1 d .
N4 N 0.10378(19) 0.3440(5) 0.7381(6) 0.086(2) Uani 1 1 d .
O1 O 0.15787(12) 0.1134(3) 0.7280(3) 0.0573(14) Uani 1 1 d .
O2 O 0.14361(13) 0.3066(3) 0.6255(3) 0.0618(15) Uani 1 1 d .
O3 O 0.2296(2) 0.2400(4) 0.2155(5) 0.129(3) Uani 1 1 d .
O4 O 0.1858(2) 0.3215(5) 0.2417(6) 0.164(4) Uani 1 1 d .
O5 O 0.23514(19) 0.3881(4) 0.2552(6) 0.158(4) Uani 1 1 d .
O6 O -0.0122(4) 0.7642(10) 0.4907(9) 0.286(7) Uiso 1 1 d .
O7 O 0.0242(6) 0.8948(17) 0.4960(15) 0.478(16) Uiso 1 1 d .
O8 O 0.0392(6) 0.7592(15) 0.4837(14) 0.413(16) Uiso 1 1 d .
S1 S 0.21837(8) 0.31135(19) 0.2557(3) 0.1136(11) Uani 1 1 d .
S2 S 0.01623(18) 0.7956(6) 0.5145(3) 0.240(3) Uani 1 1 d D
F1 F 0.2123(2) 0.2100(5) 0.3746(4) 0.161(3) Uani 1 1 d .
F2 F 0.2551(2) 0.2700(5) 0.3833(6) 0.188(4) Uani 1 1 d .
F3 F 0.2161(3) 0.3430(6) 0.4051(6) 0.232(5) Uani 1 1 d .
F4 F 0.0412(5) 0.6999(11) 0.6323(12) 0.476(12) Uiso 1 1 d D
F5 F 0.0438(3) 0.8285(9) 0.6531(9) 0.337(7) Uiso 1 1 d D
F6 F 0.0046(3) 0.7619(10) 0.6553(9) 0.359(8) Uiso 1 1 d D
C1 C 0.14342(17) 0.2275(5) 0.6365(4) 0.0464(19) Uani 1 1 d .
C2 C 0.15520(17) 0.1956(6) 0.7208(5) 0.051(2) Uani 1 1 d .
C3 C 0.1220(2) 0.1982(5) 0.5032(4) 0.055(2) Uani 1 1 d .
C4 C 0.1416(2) 0.2314(5) 0.4558(5) 0.064(2) Uani 1 1 d .
H4 H 0.1624 0.2375 0.4753 0.077 Uiso 1 1 calc R
C5 C 0.1309(3) 0.2554(5) 0.3801(6) 0.083(3) Uani 1 1 d .
H5 H 0.1443 0.2799 0.3480 0.099 Uiso 1 1 calc R
C6 C 0.1014(3) 0.2446(6) 0.3505(6) 0.098(4) Uani 1 1 d .
H6 H 0.0945 0.2599 0.2976 0.118 Uiso 1 1 calc R
C7 C 0.0811(3) 0.2105(8) 0.3984(7) 0.124(4) Uani 1 1 d .
H7 H 0.0604 0.2032 0.3783 0.149 Uiso 1 1 calc R
C8 C 0.0920(2) 0.1875(7) 0.4764(6) 0.102(4) Uani 1 1 d .
H8 H 0.0788 0.1650 0.5099 0.123 Uiso 1 1 calc R
C9 C 0.1773(2) 0.2280(5) 0.8511(5) 0.056(2) Uani 1 1 d .
C10 C 0.2053(2) 0.1857(6) 0.8574(6) 0.078(3) Uani 1 1 d .
H10 H 0.2132 0.1688 0.8111 0.094 Uiso 1 1 calc R
C11 C 0.2215(3) 0.1688(7) 0.9319(7) 0.094(3) Uani 1 1 d .
H11 H 0.2402 0.1399 0.9359 0.113 Uiso 1 1 calc R
C12 C 0.2100(3) 0.1944(7) 1.0001(7) 0.097(4) Uani 1 1 d .
H12 H 0.2214 0.1844 1.0502 0.117 Uiso 1 1 calc R
C13 C 0.1824(3) 0.2342(7) 0.9962(6) 0.100(4) Uani 1 1 d .
H13 H 0.1746 0.2500 1.0429 0.119 Uiso 1 1 calc R
C14 C 0.1658(2) 0.2512(5) 0.9194(5) 0.073(3) Uani 1 1 d .
H14 H 0.1468 0.2784 0.9156 0.088 Uiso 1 1 calc R
C15 C 0.0717(3) 0.0492(6) 0.6237(6) 0.095(3) Uani 1 1 d .
H15 H 0.0718 0.0430 0.5685 0.114 Uiso 1 1 calc R
C16 C 0.0438(2) 0.0543(7) 0.6525(7) 0.110(4) Uani 1 1 d .
H16 H 0.0256 0.0515 0.6172 0.132 Uiso 1 1 calc R
C17 C 0.0430(3) 0.0635(7) 0.7324(7) 0.095(3) Uani 1 1 d .
C18 C 0.0700(3) 0.0706(9) 0.7788(7) 0.137(5) Uani 1 1 d .
H18 H 0.0705 0.0792 0.8339 0.165 Uiso 1 1 calc R
C19 C 0.0959(3) 0.0655(9) 0.7484(6) 0.138(5) Uani 1 1 d .
H19 H 0.1140 0.0714 0.7837 0.165 Uiso 1 1 calc R
C20 C 0.0840(3) 0.3390(7) 0.6711(8) 0.116(4) Uani 1 1 d .
H20 H 0.0919 0.3453 0.6227 0.140 Uiso 1 1 calc R
C21 C 0.0543(3) 0.3261(10) 0.6671(10) 0.166(7) Uani 1 1 d .
H21 H 0.0412 0.3269 0.6187 0.200 Uiso 1 1 calc R
C22 C 0.0438(3) 0.3105(12) 0.7435(16) 0.188(10) Uani 1 1 d D
C23 C 0.0635(4) 0.3153(10) 0.8097(9) 0.150(6) Uani 1 1 d .
H23 H 0.0566 0.3082 0.8593 0.180 Uiso 1 1 calc R
C24 C 0.0929(3) 0.3302(7) 0.8066(8) 0.108(4) Uani 1 1 d .
H24 H 0.1064 0.3310 0.8543 0.130 Uiso 1 1 calc R
C25 C 0.0136(2) 0.0682(8) 0.7693(8) 0.141(5) Uani 1 1 d .
H25 H 0.0153 0.0713 0.8252 0.169 Uiso 1 1 calc R
C26 C 0.0091(4) 0.3090(9) 0.7219(8) 0.226(10) Uani 1 1 d D
H26 H 0.0006 0.3080 0.6680 0.271 Uiso 1 1 calc R
C27 C 0.1347(2) -0.0712(6) 0.5556(7) 0.075(3) Uani 1 1 d .
C28 C 0.1549(3) -0.0195(5) 0.5202(6) 0.074(3) Uani 1 1 d .
C29 C 0.1808(2) -0.0022(6) 0.5768(7) 0.072(3) Uani 1 1 d .
C30 C 0.1776(2) -0.0500(6) 0.6478(6) 0.079(3) Uani 1 1 d .
C31 C 0.1490(3) -0.0922(6) 0.6353(7) 0.082(3) Uani 1 1 d .
C32 C 0.1056(3) -0.1095(7) 0.5111(8) 0.154(6) Uani 1 1 d .
H32A H 0.0978 -0.0732 0.4670 0.231 Uiso 1 1 calc R
H32B H 0.0905 -0.1151 0.5472 0.231 Uiso 1 1 calc R
H32C H 0.1102 -0.1645 0.4908 0.231 Uiso 1 1 calc R
C33 C 0.1487(3) 0.0083(6) 0.4333(6) 0.134(5) Uani 1 1 d .
H33A H 0.1532 -0.0377 0.3991 0.201 Uiso 1 1 calc R
H33B H 0.1616 0.0561 0.4251 0.201 Uiso 1 1 calc R
H33C H 0.1275 0.0244 0.4206 0.201 Uiso 1 1 calc R
C34 C 0.2084(2) 0.0530(6) 0.5582(8) 0.144(5) Uani 1 1 d .
H34A H 0.2123 0.0970 0.5979 0.216 Uiso 1 1 calc R
H34B H 0.2035 0.0782 0.5058 0.216 Uiso 1 1 calc R
H34C H 0.2263 0.0178 0.5592 0.216 Uiso 1 1 calc R
C35 C 0.1993(3) -0.0521(7) 0.7248(7) 0.151(6) Uani 1 1 d .
H35A H 0.2108 -0.1043 0.7279 0.227 Uiso 1 1 calc R
H35B H 0.1879 -0.0486 0.7696 0.227 Uiso 1 1 calc R
H35C H 0.2133 -0.0049 0.7262 0.227 Uiso 1 1 calc R
C36 C 0.1360(4) -0.1532(7) 0.6892(8) 0.193(8) Uani 1 1 d .
H36A H 0.1459 -0.1455 0.7434 0.290 Uiso 1 1 calc R
H36B H 0.1394 -0.2103 0.6720 0.290 Uiso 1 1 calc R
H36C H 0.1143 -0.1433 0.6870 0.290 Uiso 1 1 calc R
C37 C 0.1604(3) 0.4822(6) 0.8134(5) 0.081(3) Uani 1 1 d .
C38 C 0.1889(3) 0.4466(6) 0.8001(7) 0.080(3) Uani 1 1 d .
C39 C 0.1897(3) 0.4507(6) 0.7167(8) 0.090(3) Uani 1 1 d .
C40 C 0.1638(3) 0.4920(6) 0.6802(5) 0.085(3) Uani 1 1 d .
C41 C 0.1447(3) 0.5142(5) 0.7370(6) 0.081(3) Uani 1 1 d .
C42 C 0.1494(3) 0.4986(7) 0.8933(6) 0.155(6) Uani 1 1 d .
H42A H 0.1573 0.4555 0.9310 0.233 Uiso 1 1 calc R
H42B H 0.1273 0.4974 0.8867 0.233 Uiso 1 1 calc R
H42C H 0.1565 0.5534 0.9131 0.233 Uiso 1 1 calc R
C43 C 0.2129(3) 0.4157(7) 0.8641(8) 0.165(6) Uani 1 1 d .
H43A H 0.2235 0.3684 0.8442 0.248 Uiso 1 1 calc R
H43B H 0.2034 0.3980 0.9098 0.248 Uiso 1 1 calc R
H43C H 0.2272 0.4607 0.8797 0.248 Uiso 1 1 calc R
C44 C 0.2172(3) 0.4219(8) 0.6749(9) 0.176(7) Uani 1 1 d .
H44A H 0.2310 0.4688 0.6723 0.264 Uiso 1 1 calc R
H44B H 0.2098 0.4026 0.6214 0.264 Uiso 1 1 calc R
H44C H 0.2278 0.3762 0.7050 0.264 Uiso 1 1 calc R
C45 C 0.1574(3) 0.5129(7) 0.5917(6) 0.147(6) Uani 1 1 d .
H45A H 0.1361 0.5274 0.5778 0.220 Uiso 1 1 calc R
H45B H 0.1622 0.4644 0.5608 0.220 Uiso 1 1 calc R
H45C H 0.1700 0.5602 0.5801 0.220 Uiso 1 1 calc R
C46 C 0.1149(3) 0.5603(7) 0.7229(7) 0.138(5) Uani 1 1 d .
H46A H 0.1183 0.6195 0.7351 0.208 Uiso 1 1 calc R
H46B H 0.1011 0.5370 0.7569 0.208 Uiso 1 1 calc R
H46C H 0.1062 0.5542 0.6675 0.208 Uiso 1 1 calc R
C47 C 0.2258(4) 0.2826(9) 0.3617(11) 0.137(5) Uani 1 1 d .
C48 C 0.0271(5) 0.7700(14) 0.6155(11) 0.58(3) Uiso 1 1 d D

loop_
_atom_site_aniso_label
_atom_site_aniso_U_11
_atom_site_aniso_U_22
_atom_site_aniso_U_33
_atom_site_aniso_U_23
_atom_site_aniso_U_13
_atom_site_aniso_U_12
Ir1 0.0442(2) 0.0541(2) 0.0637(2) -0.00116(17) 0.01109(16) -0.00011(17)
Ir2 0.0699(3) 0.0577(2) 0.0502(2) -0.00524(17) 0.00287(17) -0.00040(19)
N1 0.047(4) 0.058(4) 0.050(4) 0.000(4) 0.008(3) -0.003(3)
N2 0.050(4) 0.062(5) 0.040(4) -0.006(3) 0.001(3) -0.008(3)
N3 0.039(5) 0.082(5) 0.081(5) -0.002(4) 0.006(4) -0.007(4)
N4 0.071(6) 0.097(6) 0.087(6) -0.019(5) -0.007(6) 0.011(5)
O1 0.063(4) 0.058(4) 0.050(3) 0.006(3) 0.004(3) 0.002(3)
O2 0.086(5) 0.053(4) 0.042(3) -0.003(3) -0.004(3) 0.003(3)
O3 0.169(8) 0.079(5) 0.153(7) -0.001(5) 0.070(6) 0.000(5)
O4 0.109(8) 0.101(6) 0.279(12) 0.032(7) 0.009(8) 0.003(5)
O5 0.124(7) 0.060(5) 0.300(12) 0.028(6) 0.068(7) -0.013(5)
S1 0.086(3) 0.064(2) 0.197(4) 0.016(2) 0.042(2) -0.0046(17)
S2 0.191(6) 0.369(9) 0.144(4) -0.001(5) -0.037(4) -0.097(7)
F1 0.204(9) 0.129(6) 0.158(6) 0.006(5) 0.051(6) -0.030(6)
F2 0.146(9) 0.161(8) 0.244(10) -0.025(6) -0.023(8) -0.020(7)
F3 0.271(13) 0.185(9) 0.261(11) -0.112(8) 0.113(9) -0.017(8)
C1 0.047(5) 0.049(5) 0.045(5) 0.005(4) 0.012(4) 0.000(4)
C2 0.042(5) 0.054(6) 0.056(5) 0.004(4) 0.006(4) -0.003(4)
C3 0.059(6) 0.065(6) 0.042(5) -0.004(4) 0.007(5) -0.003(4)
C4 0.072(7) 0.073(6) 0.049(5) 0.007(5) 0.010(5) -0.007(5)
C5 0.093(9) 0.072(7) 0.085(8) 0.001(6) 0.021(7) -0.008(6)
C6 0.135(12) 0.102(9) 0.055(6) 0.009(6) 0.003(8) 0.005(8)
C7 0.081(9) 0.192(13) 0.092(9) 0.032(9) -0.016(7) -0.018(9)
C8 0.065(8) 0.168(11) 0.068(7) 0.030(7) -0.015(6) -0.021(7)
C9 0.058(6) 0.054(5) 0.056(6) 0.004(4) 0.010(5) -0.007(4)
C10 0.073(8) 0.088(7) 0.071(7) 0.014(5) -0.001(6) -0.009(6)
C11 0.078(8) 0.103(9) 0.096(8) 0.023(7) -0.009(7) -0.002(6)
C12 0.104(11) 0.086(8) 0.094(9) 0.026(7) -0.014(8) -0.017(7)
C13 0.127(11) 0.111(9) 0.060(7) 0.011(6) 0.006(7) -0.032(8)
C14 0.072(7) 0.085(7) 0.060(6) 0.005(5) 0.000(5) 0.002(5)
C15 0.079(9) 0.125(9) 0.088(7) -0.014(7) 0.035(7) -0.007(7)
C16 0.041(7) 0.167(11) 0.122(10) -0.017(9) 0.008(7) -0.012(7)
C17 0.063(8) 0.147(10) 0.082(8) -0.002(7) 0.036(7) 0.010(7)
C18 0.060(9) 0.264(17) 0.090(8) 0.025(9) 0.019(7) -0.015(9)
C19 0.059(8) 0.290(18) 0.066(7) 0.009(9) 0.018(6) -0.021(9)
C20 0.064(9) 0.159(12) 0.120(10) -0.029(8) -0.009(8) 0.024(8)
C21 0.056(11) 0.231(18) 0.203(17) -0.098(14) -0.013(10) 0.019(10)
C22 0.031(9) 0.215(17) 0.32(3) -0.08(2) 0.036(14) 0.005(10)
C23 0.061(10) 0.237(17) 0.153(13) -0.002(12) 0.022(9) 0.011(11)
C24 0.056(8) 0.164(11) 0.107(10) 0.009(8) 0.017(7) 0.000(7)
C25 0.080(11) 0.232(14) 0.110(11) -0.011(10) 0.009(8) 0.015(8)
C26 0.36(3) 0.195(16) 0.123(17) -0.005(11) 0.051(18) 0.06(2)
C27 0.047(6) 0.058(6) 0.120(9) -0.027(6) 0.007(6) 0.001(5)
C28 0.094(9) 0.056(6) 0.077(7) -0.012(5) 0.028(7) 0.010(5)
C29 0.050(7) 0.073(7) 0.099(8) -0.017(6) 0.027(6) 0.003(5)
C30 0.074(8) 0.068(7) 0.095(8) -0.005(6) 0.012(6) 0.029(6)
C31 0.101(10) 0.045(6) 0.104(8) 0.005(5) 0.028(8) 0.007(6)
C32 0.100(11) 0.104(9) 0.247(16) -0.083(10) -0.013(10) 0.001(8)
C33 0.237(16) 0.104(9) 0.067(7) -0.006(6) 0.047(8) 0.051(9)
C34 0.078(9) 0.094(9) 0.277(16) -0.040(9) 0.090(10) -0.017(7)
C35 0.134(12) 0.145(11) 0.152(11) -0.026(9) -0.064(10) 0.074(9)
C36 0.29(2) 0.098(10) 0.231(16) 0.058(10) 0.191(16) 0.038(11)
C37 0.131(11) 0.061(6) 0.052(6) -0.019(5) 0.018(7) -0.034(6)
C38 0.073(8) 0.065(7) 0.095(8) 0.007(6) -0.011(7) -0.025(6)
C39 0.096(9) 0.061(7) 0.119(10) 0.001(7) 0.033(8) -0.018(6)
C40 0.156(12) 0.058(6) 0.042(6) 0.000(5) 0.009(7) 0.001(7)
C41 0.118(10) 0.044(6) 0.076(7) -0.009(5) -0.005(7) 0.017(5)
C42 0.280(19) 0.118(10) 0.082(8) -0.045(7) 0.078(10) -0.061(10)
C43 0.127(12) 0.116(10) 0.216(14) 0.030(10) -0.111(11) -0.046(8)
C44 0.131(13) 0.159(13) 0.257(18) -0.050(12) 0.091(13) -0.065(10)
C45 0.263(18) 0.110(10) 0.061(7) 0.002(6) 0.005(9) -0.040(10)
C46 0.148(13) 0.092(9) 0.167(12) -0.030(8) -0.004(10) 0.030(8)
C47 0.123(14) 0.080(10) 0.207(18) -0.017(11) 0.022(13) -0.025(10)

loop_
_atom_type_symbol
_atom_type_description
_atom_type_scat_dispersion_real
_atom_type_scat_dispersion_imag
_atom_type_scat_source
C C 0.0033 0.0016 'International Tables Vol C Tables 4.2.6.8 and 6.1.1.4'
H H 0.0000 0.0000 'International Tables Vol C Tables 4.2.6.8 and 6.1.1.4'
N N 0.0061 0.0033 'International Tables Vol C Tables 4.2.6.8 and 6.1.1.4'
O O 0.0106 0.0060 'International Tables Vol C Tables 4.2.6.8 and 6.1.1.4'
F F 0.0171 0.0103 'International Tables Vol C Tables 4.2.6.8 and 6.1.1.4'
S S 0.1246 0.1234 'International Tables Vol C Tables 4.2.6.8 and 6.1.1.4'
Ir Ir -1.4442 7.9887 'International Tables Vol C Tables 4.2.6.8 and 6.1.1.4'

loop_
_geom_angle_atom_site_label_1
_geom_angle_atom_site_label_2
_geom_angle_atom_site_label_3
_geom_angle
_geom_angle_site_symmetry_1
O1 Ir1 N1 77.4(2) .
O1 Ir1 C27 153.6(3) .
N1 Ir1 C27 128.3(4) .
O1 Ir1 N3 83.4(2) .
N1 Ir1 N3 87.0(2) .
C27 Ir1 N3 102.1(3) .
O1 Ir1 C29 105.3(3) .
N1 Ir1 C29 106.3(3) .
C27 Ir1 C29 64.8(3) .
N3 Ir1 C29 165.2(3) .
O1 Ir1 C31 114.5(4) .
N1 Ir1 C31 166.3(3) .
C27 Ir1 C31 39.3(3) .
N3 Ir1 C31 100.8(3) .
C29 Ir1 C31 64.9(4) .
O1 Ir1 C28 142.7(3) .
N1 Ir1 C28 102.3(3) .
C27 Ir1 C28 38.0(3) .
N3 Ir1 C28 133.8(4) .
C29 Ir1 C28 38.2(3) .
C31 Ir1 C28 64.2(3) .
O1 Ir1 C30 92.0(3) .
N1 Ir1 C30 139.7(4) .
C27 Ir1 C30 64.8(4) .
N3 Ir1 C30 130.8(4) .
C29 Ir1 C30 38.8(3) .
C31 Ir1 C30 38.2(3) .
C28 Ir1 C30 63.9(4) .
N2 Ir2 C39 113.7(4) .
N2 Ir2 C37 120.5(3) .
C39 Ir2 C37 64.6(4) .
N2 Ir2 C40 149.7(4) .
C39 Ir2 C40 38.1(4) .
C37 Ir2 C40 64.5(3) .
N2 Ir2 O2 77.4(2) .
C39 Ir2 O2 101.5(4) .
C37 Ir2 O2 160.2(3) .
C40 Ir2 O2 95.7(3) .
N2 Ir2 N4 86.2(3) .
C39 Ir2 N4 160.1(4) .
C37 Ir2 N4 106.3(4) .
C40 Ir2 N4 122.4(4) .
O2 Ir2 N4 82.0(3) .
N2 Ir2 C38 100.4(3) .
C39 Ir2 C38 38.4(4) .
C37 Ir2 C38 38.6(4) .
C40 Ir2 C38 64.1(4) .
O2 Ir2 C38 136.0(4) .
N4 Ir2 C38 141.9(4) .
N2 Ir2 C41 160.1(3) .
C39 Ir2 C41 64.5(4) .
C37 Ir2 C41 39.8(3) .
C40 Ir2 C41 38.0(3) .
O2 Ir2 C41 122.5(3) .
N4 Ir2 C41 96.9(4) .
C38 Ir2 C41 65.3(4) .
C1 N1 C3 117.1(6) .
C1 N1 Ir1 115.5(5) .
C3 N1 Ir1 127.2(5) .
C2 N2 C9 117.7(7) .
C2 N2 Ir2 115.1(5) .
C9 N2 Ir2 127.0(5) .
C15 N3 C19 114.2(8) .
C15 N3 Ir1 121.7(7) .
C19 N3 Ir1 124.1(7) .
C24 N4 C20 117.1(11) .
C24 N4 Ir2 122.1(8) .
C20 N4 Ir2 120.8(9) .
C2 O1 Ir1 115.5(5) .
C1 O2 Ir2 113.5(5) .
O5 S1 O4 114.5(5) .
O5 S1 O3 117.0(5) .
O4 S1 O3 114.4(6) .
O5 S1 C47 101.1(7) .
O4 S1 C47 103.5(7) .
O3 S1 C47 103.7(6) .
O8 S2 O6 116.7(15) .
O8 S2 O7 98.4(15) .
O6 S2 O7 120.2(14) .
O8 S2 C48 99.0(14) .
O6 S2 C48 108.8(11) .
O7 S2 C48 111.5(12) .
O2 C1 N1 127.2(7) .
O2 C1 C2 116.9(7) .
N1 C1 C2 115.8(7) .
N2 C2 O1 129.3(7) .
N2 C2 C1 115.4(7) .
O1 C2 C1 115.3(7) .
C8 C3 C4 121.6(8) .
C8 C3 N1 119.2(8) .
C4 C3 N1 119.1(8) .
C5 C4 C3 119.6(9) .
C6 C5 C4 120.8(10) .
C5 C6 C7 120.2(10) .
C8 C7 C6 118.7(11) .
C3 C8 C7 119.1(10) .
C14 C9 C10 119.3(8) .
C14 C9 N2 119.7(8) .
C10 C9 N2 120.8(8) .
C11 C10 C9 120.3(10) .
C12 C11 C10 119.8(11) .
C13 C12 C11 121.4(11) .
C12 C13 C14 118.5(10) .
C9 C14 C13 120.7(9) .
N3 C15 C16 122.9(10) .
C17 C16 C15 119.7(10) .
C18 C17 C16 116.7(10) .
C18 C17 C25 120.0(11) .
C16 C17 C25 123.3(11) .
C19 C18 C17 121.2(12) .
C18 C19 N3 125.3(11) .
C21 C20 N4 125.9(14) .
C20 C21 C22 114.5(15) .
C23 C22 C21 119.3(14) .
C23 C22 C26 137(2) .
C21 C22 C26 102.8(18) .
C22 C23 C24 120.8(16) .
C23 C24 N4 122.2(12) .
C25 C25 C17 125.8(17) 2_556
C26 C26 C22 121(2) 2_556
C28 C27 C31 107.8(9) .
C28 C27 C32 124.4(12) .
C31 C27 C32 127.0(11) .
C28 C27 Ir1 72.4(5) .
C31 C27 Ir1 71.3(5) .
C32 C27 Ir1 129.9(7) .
C27 C28 C29 109.1(9) .
C27 C28 C33 122.6(11) .
C29 C28 C33 128.3(11) .
C27 C28 Ir1 69.6(5) .
C29 C28 Ir1 70.0(5) .
C33 C28 Ir1 128.1(6) .
C28 C29 C30 107.5(8) .
C28 C29 C34 123.5(10) .
C30 C29 C34 128.8(11) .
C28 C29 Ir1 71.8(5) .
C30 C29 Ir1 71.7(5) .
C34 C29 Ir1 126.2(6) .
C31 C30 C29 107.9(9) .
C31 C30 C35 124.6(11) .
C29 C30 C35 127.4(11) .
C31 C30 Ir1 70.3(5) .
C29 C30 Ir1 69.5(5) .
C35 C30 Ir1 122.9(7) .
C30 C31 C27 107.4(9) .
C30 C31 C36 128.4(12) .
C27 C31 C36 124.0(12) .
C30 C31 Ir1 71.5(5) .
C27 C31 Ir1 69.4(5) .
C36 C31 Ir1 128.1(7) .
C38 C37 C41 108.7(8) .
C38 C37 C42 127.1(12) .
C41 C37 C42 123.5(12) .
C38 C37 Ir2 72.4(5) .
C41 C37 Ir2 71.7(5) .
C42 C37 Ir2 129.2(7) .
C39 C38 C37 106.3(9) .
C39 C38 C43 128.6(13) .
C37 C38 C43 125.0(12) .
C39 C38 Ir2 68.6(6) .
C37 C38 Ir2 69.1(5) .
C43 C38 Ir2 129.1(7) .
C40 C39 C38 109.4(10) .
C40 C39 C44 125.8(12) .
C38 C39 C44 124.5(13) .
C40 C39 Ir2 71.6(6) .
C38 C39 Ir2 73.0(6) .
C44 C39 Ir2 126.8(7) .
C39 C40 C41 110.4(9) .
C39 C40 C45 124.8(12) .
C41 C40 C45 124.8(12) .
C39 C40 Ir2 70.3(6) .
C41 C40 Ir2 72.7(5) .
C45 C40 Ir2 125.4(7) .
C40 C41 C37 105.0(9) .
C40 C41 C46 127.6(10) .
C37 C41 C46 127.4(11) .
C40 C41 Ir2 69.4(5) .
C37 C41 Ir2 68.4(5) .
C46 C41 Ir2 126.2(8) .
F2 C47 F3 110.0(14) .
F2 C47 F1 105.7(13) .
F3 C47 F1 110.7(15) .
F2 C47 S1 110.4(13) .
F3 C47 S1 109.5(12) .
F1 C47 S1 110.5(11) .
F6 C48 F4 100.7(16) .
F6 C48 F5 104.3(17) .
F4 C48 F5 106.3(17) .
F6 C48 S2 113.8(17) .
F4 C48 S2 118.3(19) .
F5 C48 S2 112.0(15) .

loop_
_geom_bond_atom_site_label_1
_geom_bond_atom_site_label_2
_geom_bond_distance
_geom_bond_site_symmetry_2
Ir1 O1 2.116(5) .
Ir1 N1 2.119(6) .
Ir1 C27 2.121(8) .
Ir1 N3 2.127(7) .
Ir1 C29 2.133(8) .
Ir1 C31 2.147(9) .
Ir1 C28 2.156(8) .
Ir1 C30 2.163(9) .
Ir2 N2 2.100(6) .
Ir2 C39 2.105(10) .
Ir2 C37 2.118(8) .
Ir2 C40 2.120(9) .
Ir2 O2 2.122(5) .
Ir2 N4 2.144(9) .
Ir2 C38 2.162(9) .
Ir2 C41 2.163(8) .
N1 C1 1.293(9) .
N1 C3 1.459(9) .
N2 C2 1.273(9) .
N2 C9 1.440(9) .
N3 C15 1.321(11) .
N3 C19 1.332(11) .
N4 C24 1.320(11) .
N4 C20 1.324(12) .
O1 C2 1.302(8) .
O2 C1 1.257(8) .
O3 S1 1.430(7) .
O4 S1 1.424(9) .
O5 S1 1.414(7) .
O6 S2 1.352(17) .
O7 S2 1.64(2) .
O8 S2 1.32(2) .
S1 C47 1.821(17) .
S2 C48 1.742(17) .
F1 C47 1.316(14) .
F2 C47 1.302(15) .
F3 C47 1.302(15) .
F4 C48 1.277(18) .
F5 C48 1.287(19) .
F6 C48 1.270(19) .
C1 C2 1.521(10) .
C3 C8 1.341(11) .
C3 C4 1.354(10) .
C4 C5 1.346(11) .
C5 C6 1.333(13) .
C6 C7 1.387(14) .
C7 C8 1.379(12) .
C9 C14 1.362(10) .
C9 C10 1.389(11) .
C10 C11 1.376(12) .
C11 C12 1.371(13) .
C12 C13 1.358(14) .
C13 C14 1.416(12) .
C15 C16 1.378(12) .
C16 C17 1.352(13) .
C17 C18 1.331(14) .
C17 C25 1.508(15) .
C18 C19 1.307(13) .
C20 C21 1.310(15) .
C21 C22 1.44(2) .
C22 C23 1.31(2) .
C22 C26 1.516(16) .
C23 C24 1.320(15) .
C25 C25 1.28(2) 2_556
C26 C26 1.317(10) 2_556
C27 C28 1.394(12) .
C27 C31 1.436(13) .
C27 C32 1.510(13) .
C28 C29 1.404(12) .
C28 C33 1.509(12) .
C29 C30 1.428(12) .
C29 C34 1.556(12) .
C30 C31 1.410(13) .
C30 C35 1.499(13) .
C31 C36 1.483(12) .
C37 C38 1.414(13) .
C37 C41 1.459(12) .
C37 C42 1.505(12) .
C38 C39 1.405(13) .
C38 C43 1.480(13) .
C39 C40 1.380(14) .
C39 C44 1.540(15) .
C40 C41 1.393(13) .
C40 C45 1.507(12) .
C41 C46 1.486(13) .
